data_7209369
loop_
_publ_author_name
'Weil, M.'

_publ_section_title
;
 Investigations in the systems Ag - Hg - X - O (X = As(V), Se(IV),
 Se(VI)): hydrothermal single crystal growth of Ag3 As O4, Ag Hg(I)2 As
 O4, Ag Hg(II) As O4, Ag2 Se O4 and the crystal structure of Ag2 Hg(II)
 (Se O3)2
;
_journal_name_full
;
Zeitschrift fuer Naturforschung, Teil B. Anorganische Chemie, Organische
 Chemie (42,1987-)
;
_journal_page_first 1091
_journal_page_last 1096
_journal_volume 58
_journal_year 2003
_chemical_formula_sum 'Ag2 Hg O6 Se2'
_chemical_name_systematic 'Ag2 Hg (Se O3)2'
_space_group_IT_number 61
_symmetry_space_group_name_Hall '-P 2ac 2ab'
_symmetry_space_group_name_H-M 'P b c a'
_cell_angle_alpha 90
_cell_angle_beta 90
_cell_angle_gamma 90
_cell_formula_units_Z 8
_cell_length_a 6.8206
_cell_length_b 11.237
_cell_length_c 16.876
_cell_volume 1293.429
_citation_journal_id_ASTM ZNBSEN
_cod_data_source_file silver2-3_93.cif
_cod_data_source_block Ag2Hg1O6Se2
_cod_original_formula_sum 'Ag2 Hg1 O6 Se2'
_cod_database_code 7209369

loop_
_symmetry_equiv_pos_as_xyz
x,y,z
-x+1/2,-y,z+1/2
x+1/2,-y+1/2,-z
-x,y+1/2,-z+1/2
-x,-y,-z
x-1/2,y,-z-1/2
-x-1/2,y-1/2,z
x,-y-1/2,z-1/2

loop_
_atom_site_label
_atom_site_type_symbol
_atom_site_fract_x
_atom_site_fract_y
_atom_site_fract_z
_atom_site_occupancy
_atom_site_U_iso_or_equiv
Se2 Se+4 0.34093 0.37914 0.06625 1 0.0
Ag2 Ag+1 0.35332 0.38367 0.453163 1 0.0
Hg1 Hg+2 0.13529 0.158439 0.148041 1 0.0
O4 O-2 0.3137 0.2536 0.33286 1 0.0
O6 O-2 0.3513 0.3229 0.16044 1 0.0
Se1 Se+4 0.16761 0.13559 0.35537 1 0.0
O5 O-2 0.341 0.0428 0.39312 1 0.0
O1 O-2 0.1311 0.0676 0.26516 1 0.0
O3 O-2 0.3061 0.00014 0.07975 1 0.0
O2 O-2 0.1755 0.2782 0.02971 1 0.0
Ag1 Ag+1 0.11182 0.40723 0.252918 1 0.0
